data_7020666
loop_
_publ_author_name
'Thilagar, Pakkirisamy'
'Murillo, Didier'
'Chen, Jiawei'
'J\"akle, Frieder'

_publ_section_title
;
 Synthesis and supramolecular assembly of the bifunctional borinic acid
 [1,2-fcB(OH)]2.
;
_journal_issue 3
_journal_name_full 'Dalton transactions (Cambridge, England : 2003)'
_journal_page_first 665
_journal_page_last 670
_journal_paper_doi 10.1039/c2dt31625k
_journal_volume 42
_journal_year 2013
_chemical_formula_moiety 'C20 H18 B2 Fe2 O2'
_chemical_formula_sum 'C20 H18 B2 Fe2 O2'
_chemical_formula_weight 423.66
_chemical_name_systematic
;
?
;
_space_group_IT_number 2
_symmetry_cell_setting triclinic
_symmetry_space_group_name_Hall '-P 1'
_symmetry_space_group_name_H-M 'P -1'
_atom_sites_solution_hydrogens geom
_atom_sites_solution_primary direct
_atom_sites_solution_secondary difmap
_audit_creation_method SHELXL-97
_cell_angle_alpha 106.2430(10)
_cell_angle_beta 91.6240(10)
_cell_angle_gamma 96.6060(10)
_cell_formula_units_Z 2
_cell_length_a 8.88640(10)
_cell_length_b 9.77070(10)
_cell_length_c 10.07860(10)
_cell_measurement_reflns_used 4061
_cell_measurement_temperature 100(2)
_cell_measurement_theta_max 67.14
_cell_measurement_theta_min 7.02
_cell_volume 832.898(16)
_computing_cell_refinement 'Bruker SMART'
_computing_data_collection 'Bruker SMART'
_computing_data_reduction 'Bruker SAINT'
_computing_molecular_graphics 'Bruker SHELXTL'
_computing_publication_material 'Bruker SHELXTL'
_computing_structure_refinement 'SHELXL-97 (Sheldrick, 1997)'
_computing_structure_solution 'SHELXS-97 (Sheldrick, 1990)'
_diffrn_ambient_temperature 100(2)
_diffrn_measured_fraction_theta_full 0.917
_diffrn_measured_fraction_theta_max 0.917
_diffrn_measurement_device_type 'CCD area detector'
_diffrn_measurement_method 'phi and omega scans'
_diffrn_radiation_monochromator graphite
_diffrn_radiation_source 'fine-focus sealed tube'
_diffrn_radiation_type CuK\a
_diffrn_radiation_wavelength 1.54178
_diffrn_reflns_av_R_equivalents 0.0312
_diffrn_reflns_av_sigmaI/netI 0.0306
_diffrn_reflns_limit_h_max 10
_diffrn_reflns_limit_h_min -10
_diffrn_reflns_limit_k_max 11
_diffrn_reflns_limit_k_min -11
_diffrn_reflns_limit_l_max 12
_diffrn_reflns_limit_l_min -11
_diffrn_reflns_number 7289
_diffrn_reflns_theta_full 68.08
_diffrn_reflns_theta_max 68.08
_diffrn_reflns_theta_min 7.02
_exptl_absorpt_coefficient_mu 14.048
_exptl_absorpt_correction_T_max 0.3645
_exptl_absorpt_correction_T_min 0.0363
_exptl_absorpt_correction_type numerical
_exptl_absorpt_process_details 'SADABS (Sheldrick, 2001)'
_exptl_crystal_colour orange
_exptl_crystal_density_diffrn 1.689
_exptl_crystal_density_method 'not measured'
_exptl_crystal_description block
_exptl_crystal_F_000 432
_exptl_crystal_size_max 0.70
_exptl_crystal_size_mid 0.12
_exptl_crystal_size_min 0.09
_refine_diff_density_max 0.860
_refine_diff_density_min -0.461
_refine_diff_density_rms 0.102
_refine_ls_extinction_method none
_refine_ls_goodness_of_fit_ref 1.061
_refine_ls_hydrogen_treatment constr
_refine_ls_matrix_type full
_refine_ls_number_parameters 237
_refine_ls_number_reflns 2782
_refine_ls_number_restraints 0
_refine_ls_restrained_S_all 1.061
_refine_ls_R_factor_all 0.0471
_refine_ls_R_factor_gt 0.0415
_refine_ls_shift/su_max 0.000
_refine_ls_shift/su_mean 0.000
_refine_ls_structure_factor_coef Fsqd
_refine_ls_weighting_details 'calc w=1/[\s^2^(Fo^2^)+(0.0745P)^2^+0.9969P] where P=(Fo^2^+2Fc^2^)/3'
_refine_ls_weighting_scheme calc
_refine_ls_wR_factor_gt 0.1159
_refine_ls_wR_factor_ref 0.1213
_reflns_number_gt 2499
_reflns_number_total 2782
_reflns_threshold_expression >2sigma(I)
_cod_data_source_file c2dt31625k.txt
_cod_data_source_block Fc2B2(OH)2
_cod_depositor_comments
;
The following automatic conversions were performed:

'_symmetry_cell_setting' value 'Triclinic' changed to 'triclinic'
according to /home/saulius/struct/CIF-dictionaries/cif_core.dic
dictionary named 'cif_core.dic' version 2.4.2 from
2011-04-26.

'_exptl_absorpt_correction_type' value 'Numerical'
changed to 'numerical' according to
/home/saulius/struct/CIF-dictionaries/cif_core.dic dictionary named
'cif_core.dic' version 2.4.2 from 2011-04-26.

Automatic conversion script
Id: cif_fix_values 1891 2012-01-12 08:04:46Z andrius 
;
_cod_original_cell_volume 832.898(15)
_cod_original_sg_symbol_H-M P-1
_cod_database_code 7020666

loop_
_symmetry_equiv_pos_as_xyz
'x, y, z'
'-x, -y, -z'

loop_
_atom_site_label
_atom_site_type_symbol
_atom_site_fract_x
_atom_site_fract_y
_atom_site_fract_z
_atom_site_U_iso_or_equiv
_atom_site_adp_type
_atom_site_occupancy
_atom_site_symmetry_multiplicity
_atom_site_calc_flag
_atom_site_refinement_flags
Fe2 Fe 0.67833(7) 0.28742(6) 0.46186(5) 0.0277(2) Uani 1 1 d .
Fe1 Fe 0.15049(6) 0.24966(6) 0.98352(5) 0.02368(19) Uani 1 1 d .
O2 O 0.7721(3) 0.7019(3) 0.5164(3) 0.0330(6) Uani 1 1 d .
H2 H 0.7697 0.7786 0.5797 0.049 Uiso 1 1 calc R
O1 O -0.1531(3) -0.0380(3) 0.7303(3) 0.0304(6) Uani 1 1 d .
H1 H -0.1627 0.0418 0.7170 0.046 Uiso 1 1 calc R
B2 B 0.6420(5) 0.6113(5) 0.5119(4) 0.0295(9) Uani 1 1 d .
B1 B -0.0833(5) -0.0162(5) 0.8597(4) 0.0251(8) Uani 1 1 d .
C11 C 0.6212(4) 0.4607(4) 0.4031(4) 0.0289(8) Uani 1 1 d .
C12 C 0.4888(4) 0.3547(4) 0.3919(4) 0.0284(8) Uani 1 1 d .
C13 C 0.5216(5) 0.2224(4) 0.2964(4) 0.0313(8) Uani 1 1 d .
H13 H 0.4525 0.1294 0.2685 0.038 Uiso 1 1 calc R
C14 C 0.6694(5) 0.2468(4) 0.2494(4) 0.0329(9) Uani 1 1 d .
H14 H 0.7223 0.1739 0.1834 0.039 Uiso 1 1 calc R
C15 C 0.7299(5) 0.3924(4) 0.3154(4) 0.0313(8) Uani 1 1 d .
H15 H 0.8330 0.4387 0.3034 0.038 Uiso 1 1 calc R
C16 C 0.8671(5) 0.3206(5) 0.5939(4) 0.0364(9) Uani 1 1 d .
H16 H 0.9611 0.3882 0.5960 0.044 Uiso 1 1 calc R
C17 C 0.7373(5) 0.3541(5) 0.6696(4) 0.0343(9) Uani 1 1 d .
H17 H 0.7239 0.4495 0.7346 0.041 Uiso 1 1 calc R
C18 C 0.6302(5) 0.2279(5) 0.6377(4) 0.0351(9) Uani 1 1 d .
H18 H 0.5279 0.2193 0.6757 0.042 Uiso 1 1 calc R
C19 C 0.6922(5) 0.1173(5) 0.5406(4) 0.0385(10) Uani 1 1 d .
H19 H 0.6423 0.0165 0.4988 0.046 Uiso 1 1 calc R
C20 C 0.8394(5) 0.1753(5) 0.5145(4) 0.0364(9) Uani 1 1 d .
H20 H 0.9107 0.1221 0.4504 0.044 Uiso 1 1 calc R
C1 C -0.0560(4) 0.1297(4) 0.9714(4) 0.0256(7) Uani 1 1 d .
C2 C 0.0266(4) 0.1461(4) 1.1036(3) 0.0246(7) Uani 1 1 d .
C3 C 0.0555(4) 0.2955(4) 1.1721(4) 0.0274(8) Uani 1 1 d .
H3 H 0.1123 0.3397 1.2641 0.033 Uiso 1 1 calc R
C4 C -0.0064(4) 0.3724(4) 1.0872(4) 0.0286(8) Uani 1 1 d .
H4 H -0.0013 0.4792 1.1094 0.034 Uiso 1 1 calc R
C5 C -0.0763(4) 0.2702(4) 0.9646(4) 0.0288(8) Uani 1 1 d .
H5 H -0.1282 0.2935 0.8858 0.035 Uiso 1 1 calc R
C6 C 0.3552(5) 0.1683(5) 0.9531(4) 0.0341(9) Uani 1 1 d .
H6 H 0.3895 0.0927 0.9921 0.041 Uiso 1 1 calc R
C7 C 0.3795(4) 0.3177(4) 1.0173(4) 0.0325(9) Uani 1 1 d .
H7 H 0.4345 0.3662 1.1094 0.039 Uiso 1 1 calc R
C8 C 0.3119(5) 0.3881(5) 0.9289(4) 0.0354(9) Uani 1 1 d .
H8 H 0.3121 0.4942 0.9470 0.042 Uiso 1 1 calc R
C9 C 0.2440(5) 0.2788(5) 0.8092(4) 0.0349(9) Uani 1 1 d .
H9 H 0.1881 0.2950 0.7285 0.042 Uiso 1 1 calc R
C10 C 0.2705(5) 0.1432(5) 0.8248(4) 0.0346(9) Uani 1 1 d .
H10 H 0.2362 0.0473 0.7573 0.042 Uiso 1 1 calc R

loop_
_atom_site_aniso_label
_atom_site_aniso_U_11
_atom_site_aniso_U_22
_atom_site_aniso_U_33
_atom_site_aniso_U_23
_atom_site_aniso_U_13
_atom_site_aniso_U_12
Fe2 0.0332(3) 0.0265(4) 0.0230(3) 0.0076(2) -0.0059(2) 0.0025(2)
Fe1 0.0315(3) 0.0195(3) 0.0200(3) 0.0085(2) -0.0054(2) -0.0026(2)
O2 0.0416(16) 0.0293(16) 0.0251(13) 0.0061(11) -0.0044(11) -0.0020(11)
O1 0.0444(16) 0.0201(14) 0.0250(13) 0.0076(10) -0.0125(11) -0.0019(11)
B2 0.041(2) 0.026(2) 0.0226(19) 0.0114(17) -0.0093(17) 0.0026(18)
B1 0.029(2) 0.024(2) 0.0216(18) 0.0102(16) -0.0030(15) -0.0050(16)
C11 0.038(2) 0.030(2) 0.0213(16) 0.0110(15) -0.0039(14) 0.0048(16)
C12 0.039(2) 0.026(2) 0.0197(16) 0.0074(14) -0.0097(15) 0.0032(16)
C13 0.043(2) 0.028(2) 0.0205(17) 0.0049(15) -0.0111(15) 0.0024(16)
C14 0.045(2) 0.030(2) 0.0220(17) 0.0053(15) -0.0041(15) 0.0052(17)
C15 0.038(2) 0.031(2) 0.0255(18) 0.0116(16) -0.0008(15) 0.0006(16)
C16 0.038(2) 0.042(3) 0.0294(19) 0.0143(18) -0.0122(16) 0.0003(18)
C17 0.046(2) 0.033(2) 0.0225(17) 0.0083(15) -0.0109(16) 0.0025(17)
C18 0.029(2) 0.051(3) 0.0308(19) 0.0232(19) -0.0024(15) 0.0007(17)
C19 0.046(2) 0.031(2) 0.042(2) 0.0188(19) -0.0117(18) 0.0006(17)
C20 0.041(2) 0.037(3) 0.034(2) 0.0126(18) -0.0065(17) 0.0102(18)
C1 0.0258(18) 0.026(2) 0.0255(17) 0.0109(15) -0.0030(14) -0.0016(14)
C2 0.0314(19) 0.023(2) 0.0183(16) 0.0078(14) -0.0044(13) -0.0036(14)
C3 0.039(2) 0.023(2) 0.0197(16) 0.0059(14) -0.0026(14) 0.0020(15)
C4 0.037(2) 0.023(2) 0.0251(17) 0.0062(15) -0.0033(15) 0.0049(15)
C5 0.033(2) 0.029(2) 0.0267(18) 0.0110(15) -0.0048(14) 0.0038(15)
C6 0.035(2) 0.036(2) 0.035(2) 0.0165(18) 0.0027(16) 0.0065(17)
C7 0.0277(19) 0.035(2) 0.035(2) 0.0147(17) -0.0062(15) -0.0065(16)
C8 0.041(2) 0.030(2) 0.038(2) 0.0181(18) -0.0035(17) -0.0068(16)
C9 0.037(2) 0.041(3) 0.0290(19) 0.0179(17) -0.0003(16) -0.0027(17)
C10 0.042(2) 0.032(2) 0.0264(18) 0.0056(16) 0.0048(16) -0.0015(17)

loop_
_atom_type_symbol
_atom_type_description
_atom_type_scat_dispersion_real
_atom_type_scat_dispersion_imag
_atom_type_scat_source
C C 0.0181 0.0091 'International Tables Vol C Tables 4.2.6.8 and 6.1.1.4'
H H 0.0000 0.0000 'International Tables Vol C Tables 4.2.6.8 and 6.1.1.4'
B B 0.0090 0.0039 'International Tables Vol C Tables 4.2.6.8 and 6.1.1.4'
O O 0.0492 0.0322 'International Tables Vol C Tables 4.2.6.8 and 6.1.1.4'
Fe Fe -1.1336 3.1974 'International Tables Vol C Tables 4.2.6.8 and 6.1.1.4'

loop_
_geom_angle_atom_site_label_1
_geom_angle_atom_site_label_2
_geom_angle_atom_site_label_3
_geom_angle
_geom_angle_site_symmetry_1
_geom_angle_site_symmetry_3
C17 Fe2 C19 68.35(17) . .
C17 Fe2 C20 68.11(16) . .
C19 Fe2 C20 40.83(18) . .
C17 Fe2 C16 40.61(17) . .
C19 Fe2 C16 68.39(17) . .
C20 Fe2 C16 40.33(17) . .
C17 Fe2 C11 108.21(16) . .
C19 Fe2 C11 167.70(17) . .
C20 Fe2 C11 150.18(17) . .
C16 Fe2 C11 117.28(17) . .
C17 Fe2 C13 152.32(18) . .
C19 Fe2 C13 107.95(17) . .
C20 Fe2 C13 128.08(17) . .
C16 Fe2 C13 165.75(17) . .
C11 Fe2 C13 69.25(16) . .
C17 Fe2 C18 40.56(17) . .
C19 Fe2 C18 40.40(18) . .
C20 Fe2 C18 68.03(17) . .
C16 Fe2 C18 68.13(17) . .
C11 Fe2 C18 129.51(17) . .
C13 Fe2 C18 118.68(17) . .
C17 Fe2 C15 128.54(17) . .
C19 Fe2 C15 150.72(18) . .
C20 Fe2 C15 117.13(17) . .
C16 Fe2 C15 107.62(17) . .
C11 Fe2 C15 40.56(16) . .
C13 Fe2 C15 68.41(16) . .
C18 Fe2 C15 167.23(17) . .
C17 Fe2 C12 118.30(16) . .
C19 Fe2 C12 128.67(17) . .
C20 Fe2 C12 166.99(17) . .
C16 Fe2 C12 151.57(17) . .
C11 Fe2 C12 41.50(15) . .
C13 Fe2 C12 41.28(15) . .
C18 Fe2 C12 108.75(16) . .
C15 Fe2 C12 68.87(16) . .
C17 Fe2 C14 166.12(18) . .
C19 Fe2 C14 117.60(17) . .
C20 Fe2 C14 107.50(16) . .
C16 Fe2 C14 127.70(17) . .
C11 Fe2 C14 68.62(15) . .
C13 Fe2 C14 40.60(17) . .
C18 Fe2 C14 151.55(18) . .
C15 Fe2 C14 40.50(17) . .
C12 Fe2 C14 68.94(15) . .
C9 Fe1 C1 120.68(16) . .
C9 Fe1 C2 157.74(16) . .
C1 Fe1 C2 41.87(13) . .
C9 Fe1 C10 40.69(17) . .
C1 Fe1 C10 107.48(16) . .
C2 Fe1 C10 122.42(16) . .
C9 Fe1 C8 40.95(17) . .
C1 Fe1 C8 156.14(15) . .
C2 Fe1 C8 160.18(16) . .
C10 Fe1 C8 68.57(18) . .
C9 Fe1 C5 106.86(16) . .
C1 Fe1 C5 40.71(15) . .
C2 Fe1 C5 68.92(14) . .
C10 Fe1 C5 124.22(16) . .
C8 Fe1 C5 120.69(16) . .
C9 Fe1 C3 160.11(17) . .
C1 Fe1 C3 68.98(15) . .
C2 Fe1 C3 40.42(15) . .
C10 Fe1 C3 157.92(16) . .
C8 Fe1 C3 123.62(17) . .
C5 Fe1 C3 68.17(15) . .
C9 Fe1 C7 68.38(16) . .
C1 Fe1 C7 161.62(15) . .
C2 Fe1 C7 124.20(15) . .
C10 Fe1 C7 68.03(17) . .
C8 Fe1 C7 40.68(16) . .
C5 Fe1 C7 156.58(16) . .
C3 Fe1 C7 108.08(16) . .
C9 Fe1 C4 123.33(16) . .
C1 Fe1 C4 68.77(15) . .
C2 Fe1 C4 68.52(15) . .
C10 Fe1 C4 160.35(16) . .
C8 Fe1 C4 106.62(17) . .
C5 Fe1 C4 40.52(15) . .
C3 Fe1 C4 40.50(14) . .
C7 Fe1 C4 121.55(16) . .
C9 Fe1 C6 68.10(16) . .
C1 Fe1 C6 125.17(16) . .
C2 Fe1 C6 108.57(15) . .
C10 Fe1 C6 40.45(16) . .
C8 Fe1 C6 68.02(17) . .
C5 Fe1 C6 161.46(17) . .
C3 Fe1 C6 122.63(15) . .
C7 Fe1 C6 40.02(17) . .
C4 Fe1 C6 157.20(16) . .
B2 O2 H2 109.5 . .
B1 O1 H1 109.5 . .
O2 B2 C12 125.0(4) . 2_666
O2 B2 C11 118.9(4) . .
C12 B2 C11 116.1(4) 2_666 .
O1 B1 C1 124.4(3) . .
O1 B1 C2 118.5(3) . 2_557
C1 B1 C2 117.1(3) . 2_557
C15 C11 C12 107.6(3) . .
C15 C11 B2 128.5(4) . .
C12 C11 B2 123.2(3) . .
C15 C11 Fe2 69.8(2) . .
C12 C11 Fe2 69.2(2) . .
B2 C11 Fe2 118.8(2) . .
C11 C12 C13 106.9(3) . .
C11 C12 B2 120.6(3) . 2_666
C13 C12 B2 131.8(4) . 2_666
C11 C12 Fe2 69.3(2) . .
C13 C12 Fe2 69.2(2) . .
B2 C12 Fe2 119.4(2) 2_666 .
C14 C13 C12 108.4(4) . .
C14 C13 Fe2 70.2(2) . .
C12 C13 Fe2 69.5(2) . .
C14 C13 H13 125.8 . .
C12 C13 H13 125.8 . .
Fe2 C13 H13 125.8 . .
C13 C14 C15 108.0(4) . .
C13 C14 Fe2 69.2(2) . .
C15 C14 Fe2 69.4(2) . .
C13 C14 H14 126.0 . .
C15 C14 H14 126.0 . .
Fe2 C14 H14 126.0 . .
C11 C15 C14 109.1(4) . .
C11 C15 Fe2 69.7(2) . .
C14 C15 Fe2 70.1(2) . .
C11 C15 H15 125.5 . .
C14 C15 H15 125.5 . .
Fe2 C15 H15 125.5 . .
C20 C16 C17 107.9(4) . .
C20 C16 Fe2 69.6(2) . .
C17 C16 Fe2 69.5(2) . .
C20 C16 H16 126.1 . .
C17 C16 H16 126.1 . .
Fe2 C16 H16 126.1 . .
C16 C17 C18 108.0(4) . .
C16 C17 Fe2 69.8(2) . .
C18 C17 Fe2 70.1(2) . .
C16 C17 H17 126.0 . .
C18 C17 H17 126.0 . .
Fe2 C17 H17 126.0 . .
C19 C18 C17 108.2(4) . .
C19 C18 Fe2 69.5(2) . .
C17 C18 Fe2 69.3(2) . .
C19 C18 H18 125.9 . .
C17 C18 H18 125.9 . .
Fe2 C18 H18 125.9 . .
C18 C19 C20 107.5(4) . .
C18 C19 Fe2 70.1(2) . .
C20 C19 Fe2 69.4(2) . .
C18 C19 H19 126.2 . .
C20 C19 H19 126.2 . .
Fe2 C19 H19 126.2 . .
C16 C20 C19 108.4(4) . .
C16 C20 Fe2 70.1(2) . .
C19 C20 Fe2 69.7(2) . .
C16 C20 H20 125.8 . .
C19 C20 H20 125.8 . .
Fe2 C20 H20 125.8 . .
C5 C1 C2 107.2(3) . .
C5 C1 B1 130.7(3) . .
C2 C1 B1 121.3(3) . .
C5 C1 Fe1 70.2(2) . .
C2 C1 Fe1 69.4(2) . .
B1 C1 Fe1 117.4(3) . .
C3 C2 C1 107.3(3) . .
C3 C2 B1 130.7(3) . 2_557
C1 C2 B1 121.6(3) . 2_557
C3 C2 Fe1 70.0(2) . .
C1 C2 Fe1 68.7(2) . .
B1 C2 Fe1 120.3(3) 2_557 .
C2 C3 C4 108.9(3) . .
C2 C3 Fe1 69.6(2) . .
C4 C3 Fe1 69.9(2) . .
C2 C3 H3 125.5 . .
C4 C3 H3 125.5 . .
Fe1 C3 H3 125.5 . .
C3 C4 C5 108.0(3) . .
C3 C4 Fe1 69.6(2) . .
C5 C4 Fe1 69.7(2) . .
C3 C4 H4 126.0 . .
C5 C4 H4 126.0 . .
Fe1 C4 H4 126.0 . .
C1 C5 C4 108.6(3) . .
C1 C5 Fe1 69.1(2) . .
C4 C5 Fe1 69.8(2) . .
C1 C5 H5 125.7 . .
C4 C5 H5 125.7 . .
Fe1 C5 H5 125.7 . .
C7 C6 C10 108.3(4) . .
C7 C6 Fe1 69.6(2) . .
C10 C6 Fe1 69.2(2) . .
C7 C6 H6 125.8 . .
C10 C6 H6 125.8 . .
Fe1 C6 H6 125.8 . .
C6 C7 C8 108.5(3) . .
C6 C7 Fe1 70.4(2) . .
C8 C7 Fe1 69.5(2) . .
C6 C7 H7 125.8 . .
C8 C7 H7 125.8 . .
Fe1 C7 H7 125.8 . .
C7 C8 C9 107.3(4) . .
C7 C8 Fe1 69.8(2) . .
C9 C8 Fe1 69.2(2) . .
C7 C8 H8 126.4 . .
C9 C8 H8 126.4 . .
Fe1 C8 H8 126.4 . .
C10 C9 C8 108.0(3) . .
C10 C9 Fe1 69.9(2) . .
C8 C9 Fe1 69.9(2) . .
C10 C9 H9 126.0 . .
C8 C9 H9 126.0 . .
Fe1 C9 H9 126.0 . .
C6 C10 C9 107.9(4) . .
C6 C10 Fe1 70.4(2) . .
C9 C10 Fe1 69.4(2) . .
C6 C10 H10 126.1 . .
C9 C10 H10 126.1 . .
Fe1 C10 H10 126.1 . .

loop_
_geom_bond_atom_site_label_1
_geom_bond_atom_site_label_2
_geom_bond_distance
_geom_bond_site_symmetry_2
Fe2 C17 2.045(4) .
Fe2 C19 2.047(4) .
Fe2 C20 2.043(4) .
Fe2 C16 2.049(4) .
Fe2 C11 2.053(4) .
Fe2 C13 2.048(4) .
Fe2 C18 2.056(4) .
Fe2 C15 2.054(4) .
Fe2 C12 2.053(4) .
Fe2 C14 2.063(4) .
Fe1 C9 2.042(4) .
Fe1 C1 2.041(4) .
Fe1 C2 2.050(4) .
Fe1 C10 2.049(4) .
Fe1 C8 2.051(4) .
Fe1 C5 2.057(4) .
Fe1 C3 2.056(4) .
Fe1 C7 2.055(4) .
Fe1 C4 2.059(4) .
Fe1 C6 2.065(4) .
O2 B2 1.364(5) .
O2 H2 0.8400 .
O1 B1 1.379(5) .
O1 H1 0.8400 .
B2 C12 1.541(6) 2_666
B2 C11 1.558(6) .
B1 C1 1.538(6) .
B1 C2 1.550(5) 2_557
C11 C15 1.424(6) .
C11 C12 1.455(6) .
C12 C13 1.446(5) .
C12 B2 1.541(6) 2_666
C13 C14 1.426(6) .
C13 H13 1.0000 .
C14 C15 1.425(6) .
C14 H14 1.0000 .
C15 H15 1.0000 .
C16 C20 1.410(6) .
C16 C17 1.420(6) .
C16 H16 1.0000 .
C17 C18 1.421(6) .
C17 H17 1.0000 .
C18 C19 1.416(6) .
C18 H18 1.0000 .
C19 C20 1.426(6) .
C19 H19 1.0000 .
C20 H20 1.0000 .
C1 C5 1.426(5) .
C1 C2 1.462(5) .
C2 C3 1.418(5) .
C2 B1 1.550(5) 2_557
C3 C4 1.424(5) .
C3 H3 1.0000 .
C4 C5 1.425(5) .
C4 H4 1.0000 .
C5 H5 1.0000 .
C6 C7 1.410(6) .
C6 C10 1.422(6) .
C6 H6 1.0000 .
C7 C8 1.427(5) .
C7 H7 1.0000 .
C8 C9 1.432(6) .
C8 H8 1.0000 .
C9 C10 1.422(6) .
C9 H9 1.0000 .
C10 H10 1.0000 .

loop_
_geom_hbond_atom_site_label_D
_geom_hbond_atom_site_label_H
_geom_hbond_atom_site_label_A
_geom_hbond_distance_DH
_geom_hbond_distance_HA
_geom_hbond_distance_DA
_geom_hbond_angle_DHA
_geom_hbond_site_symmetry_A
O2 H2 O1 0.84 2.03 2.830(4) 159.0 1_665
